data_4065724
loop_
_publ_author_name
'Li, Danfeng'
'Li, Shihui'
'Cui, Dongmei'
'Zhang, Xuequan'

_publ_section_title
;
 \b-Diketiminato Rare-Earth Metal Complexes. Structures, Catalysis, and
 Active Species for Highlycis-1,4-Selective Polymerization of Isoprene
;
_journal_issue 9
_journal_name_full Organometallics
_journal_page_first 2186
_journal_paper_doi 10.1021/om100100r
_journal_volume 29
_journal_year 2010
_chemical_formula_sum 'C33 H55 N2 O Si2 Y'
_chemical_formula_weight 640.88
_chemical_name_systematic
; 
 ? 
;
_space_group_IT_number 9
_symmetry_cell_setting monoclinic
_symmetry_space_group_name_Hall 'C -2yc'
_symmetry_space_group_name_H-M 'C 1 c 1'
_atom_sites_solution_hydrogens geom
_atom_sites_solution_primary direct
_atom_sites_solution_secondary difmap
_audit_creation_method SHELXL-97
_cell_angle_alpha 90.00
_cell_angle_beta 105.5400(10)
_cell_angle_gamma 90.00
_cell_formula_units_Z 4
_cell_length_a 9.8549(8)
_cell_length_b 22.1703(17)
_cell_length_c 17.7192(14)
_cell_measurement_temperature 186.5(2)
_cell_volume 3729.9(5)
_computing_structure_refinement 'SHELXL-97 (Sheldrick, 1997)'
_computing_structure_solution 'SHELXS-97 (Sheldrick, 1990)'
_diffrn_ambient_temperature 186.5(2)
_diffrn_measured_fraction_theta_full 0.997
_diffrn_measured_fraction_theta_max 0.997
_diffrn_radiation_monochromator graphite
_diffrn_radiation_source 'fine-focus sealed tube'
_diffrn_radiation_type MoK\a
_diffrn_radiation_wavelength 0.71073
_diffrn_reflns_av_R_equivalents 0.0311
_diffrn_reflns_av_sigmaI/netI 0.0767
_diffrn_reflns_limit_h_max 7
_diffrn_reflns_limit_h_min -12
_diffrn_reflns_limit_k_max 27
_diffrn_reflns_limit_k_min -25
_diffrn_reflns_limit_l_max 21
_diffrn_reflns_limit_l_min -21
_diffrn_reflns_number 10198
_diffrn_reflns_theta_full 26.01
_diffrn_reflns_theta_max 26.01
_diffrn_reflns_theta_min 1.84
_exptl_absorpt_coefficient_mu 1.652
_exptl_absorpt_correction_T_max 0.7780
_exptl_absorpt_correction_T_min 0.6370
_exptl_absorpt_correction_type multi-scan
_exptl_crystal_density_diffrn 1.141
_exptl_crystal_density_method 'not measured'
_exptl_crystal_F_000 1368
_exptl_crystal_size_max 0.30
_exptl_crystal_size_mid 0.20
_exptl_crystal_size_min 0.16
_refine_diff_density_max 0.508
_refine_diff_density_min -0.228
_refine_diff_density_rms 0.049
_refine_ls_abs_structure_details 'Flack H D (1983), Acta Cryst. A39, 876-881'
_refine_ls_abs_structure_Flack -0.006(4)
_refine_ls_extinction_method none
_refine_ls_goodness_of_fit_ref 0.933
_refine_ls_hydrogen_treatment constr
_refine_ls_matrix_type full
_refine_ls_number_parameters 364
_refine_ls_number_reflns 5394
_refine_ls_number_restraints 2
_refine_ls_restrained_S_all 0.932
_refine_ls_R_factor_all 0.0457
_refine_ls_R_factor_gt 0.0356
_refine_ls_shift/su_max 0.043
_refine_ls_shift/su_mean 0.001
_refine_ls_structure_factor_coef Fsqd
_refine_ls_weighting_details 'calc w=1/[\s^2^(Fo^2^)+(0.0000P)^2^+0.0000P] where P=(Fo^2^+2Fc^2^)/3'
_refine_ls_weighting_scheme calc
_refine_ls_wR_factor_gt 0.0684
_refine_ls_wR_factor_ref 0.0714
_reflns_number_gt 4602
_reflns_number_total 5394
_reflns_threshold_expression >2sigma(I)
_cod_data_source_file om100100r_si_001.cif
_cod_data_source_block 7
_cod_depositor_comments
;
The following automatic conversions were performed:

'_exptl_absorpt_correction_type' value 'Multi-scan' changed to
'multi-scan' according to
/home/saulius/struct/CIF-dictionaries/cif_core.dic dictionary named
'cif_core.dic' version 2.4.1 from 2010-06-29.

Automatic conversion script
Id: cif_fix_values 1715 2011-07-08 13:25:40Z adriana 
;
_cod_original_sg_symbol_H-M Cc
_cod_database_code 4065724

loop_
_symmetry_equiv_pos_as_xyz
'x, y, z'
'x, -y, z+1/2'
'x+1/2, y+1/2, z'
'x+1/2, -y+1/2, z+1/2'

loop_
_atom_site_label
_atom_site_type_symbol
_atom_site_fract_x
_atom_site_fract_y
_atom_site_fract_z
_atom_site_U_iso_or_equiv
_atom_site_adp_type
_atom_site_occupancy
_atom_site_symmetry_multiplicity
_atom_site_calc_flag
_atom_site_refinement_flags
Y Y 0.23776(3) 0.663510(13) 0.24865(2) 0.03174(9) Uani 1 1 d .
C21 C 0.6160(4) 0.59881(18) 0.3971(3) 0.0568(11) Uani 1 1 d .
H21A H 0.6817 0.5934 0.4475 0.085 Uiso 1 1 calc R
H21B H 0.5674 0.6364 0.3962 0.085 Uiso 1 1 calc R
H21C H 0.6658 0.5991 0.3574 0.085 Uiso 1 1 calc R
Si1 Si -0.01704(11) 0.60096(5) 0.06394(6) 0.0454(3) Uani 1 1 d .
Si2 Si 0.10334(12) 0.63222(5) 0.42200(7) 0.0486(3) Uani 1 1 d .
O1 O 0.1062(3) 0.75486(10) 0.24766(15) 0.0427(6) Uani 1 1 d .
N2 N 0.4087(3) 0.58728(12) 0.24961(17) 0.0363(7) Uani 1 1 d .
C3 C 0.5244(5) 0.63054(18) 0.1584(3) 0.0525(11) Uani 1 1 d .
H3 H 0.5701 0.6194 0.1210 0.063 Uiso 1 1 calc R
C23 C -0.0424(5) 0.6895(2) 0.4002(3) 0.0674(14) Uani 1 1 d .
H23A H -0.0053 0.7282 0.4198 0.101 Uiso 1 1 calc R
H23B H -0.1137 0.6776 0.4251 0.101 Uiso 1 1 calc R
H23C H -0.0828 0.6920 0.3446 0.101 Uiso 1 1 calc R
C4 C 0.4984(4) 0.58348(17) 0.2053(2) 0.0456(10) Uani 1 1 d .
C18 C 0.3257(4) 0.45115(18) 0.3526(3) 0.0509(11) Uani 1 1 d .
H18 H 0.2650 0.4182 0.3431 0.061 Uiso 1 1 calc R
C19 C 0.3247(4) 0.49141(16) 0.2916(2) 0.0415(9) Uani 1 1 d .
C14 C 0.4146(4) 0.54081(16) 0.3073(2) 0.0355(8) Uani 1 1 d .
N1 N 0.4015(3) 0.71431(13) 0.19594(19) 0.0419(8) Uani 1 1 d .
C7 C 0.4740(4) 0.8096(2) 0.2645(3) 0.0535(11) Uani 1 1 d .
C11 C 0.2987(5) 0.8109(2) 0.1388(3) 0.0608(13) Uani 1 1 d .
C22 C 0.2523(4) 0.65736(17) 0.3853(2) 0.0427(9) Uani 1 1 d .
H22A H 0.3307 0.6309 0.4084 0.051 Uiso 1 1 calc R
H22B H 0.2785 0.6972 0.4070 0.051 Uiso 1 1 calc R
C16 C 0.5087(4) 0.5065(2) 0.4402(3) 0.0535(11) Uani 1 1 d .
H16 H 0.5713 0.5108 0.4896 0.064 Uiso 1 1 calc R
C8 C 0.4599(5) 0.8717(2) 0.2692(4) 0.0653(13) Uani 1 1 d .
H8 H 0.5119 0.8920 0.3134 0.078 Uiso 1 1 calc R
C33 C 0.1516(5) 0.79976(18) 0.3092(3) 0.0508(11) Uani 1 1 d .
H33A H 0.2428 0.8163 0.3093 0.061 Uiso 1 1 calc R
H33B H 0.1575 0.7824 0.3603 0.061 Uiso 1 1 calc R
C6 C 0.3920(5) 0.78005(18) 0.1982(3) 0.0470(10) Uani 1 1 d .
C20 C 0.2300(5) 0.47940(18) 0.2114(3) 0.0618(12) Uani 1 1 d .
H20A H 0.2813 0.4579 0.1809 0.093 Uiso 1 1 calc R
H20B H 0.1970 0.5170 0.1863 0.093 Uiso 1 1 calc R
H20C H 0.1510 0.4556 0.2158 0.093 Uiso 1 1 calc R
C1 C 0.5685(5) 0.7332(2) 0.1169(3) 0.0737(15) Uani 1 1 d .
H1A H 0.5021 0.7511 0.0729 0.111 Uiso 1 1 calc R
H1B H 0.6367 0.7105 0.0990 0.111 Uiso 1 1 calc R
H1C H 0.6154 0.7644 0.1519 0.111 Uiso 1 1 calc R
C10 C 0.2904(6) 0.8734(2) 0.1453(4) 0.0753(15) Uani 1 1 d .
H10 H 0.2296 0.8951 0.1054 0.090 Uiso 1 1 calc R
C5 C 0.5796(5) 0.52560(19) 0.2047(3) 0.0669(14) Uani 1 1 d .
H5A H 0.6530 0.5222 0.2527 0.100 Uiso 1 1 calc R
H5B H 0.6205 0.5260 0.1613 0.100 Uiso 1 1 calc R
H5C H 0.5169 0.4918 0.1998 0.100 Uiso 1 1 calc R
C2 C 0.4917(4) 0.6917(2) 0.1595(3) 0.0542(11) Uani 1 1 d .
C15 C 0.5101(4) 0.54740(18) 0.3816(2) 0.0446(10) Uani 1 1 d .
C12 C 0.5743(5) 0.7759(2) 0.3297(3) 0.0672(13) Uani 1 1 d .
H12A H 0.6302 0.8042 0.3662 0.101 Uiso 1 1 calc R
H12B H 0.6349 0.7511 0.3085 0.101 Uiso 1 1 calc R
H12C H 0.5221 0.7510 0.3562 0.101 Uiso 1 1 calc R
C17 C 0.4137(5) 0.4593(2) 0.4253(3) 0.0584(12) Uani 1 1 d .
H17 H 0.4100 0.4328 0.4654 0.070 Uiso 1 1 calc R
C29 C 0.1441(4) 0.5922(2) 0.0277(3) 0.0585(11) Uani 1 1 d .
H29A H 0.2059 0.6258 0.0450 0.088 Uiso 1 1 calc R
H29B H 0.1171 0.5907 -0.0285 0.088 Uiso 1 1 calc R
H29C H 0.1918 0.5555 0.0481 0.088 Uiso 1 1 calc R
C13 C 0.2097(6) 0.7791(2) 0.0687(3) 0.0739(14) Uani 1 1 d .
H13A H 0.2671 0.7670 0.0353 0.111 Uiso 1 1 calc R
H13B H 0.1369 0.8058 0.0405 0.111 Uiso 1 1 calc R
H13C H 0.1678 0.7442 0.0852 0.111 Uiso 1 1 calc R
C25 C 0.0281(5) 0.55926(19) 0.3760(3) 0.0693(14) Uani 1 1 d .
H25A H -0.0170 0.5657 0.3214 0.104 Uiso 1 1 calc R
H25B H -0.0397 0.5445 0.4016 0.104 Uiso 1 1 calc R
H25C H 0.1023 0.5302 0.3813 0.104 Uiso 1 1 calc R
C30 C -0.0278(5) 0.7721(2) 0.1977(3) 0.0742(15) Uani 1 1 d .
H30A H -0.0975 0.7412 0.1974 0.089 Uiso 1 1 calc R
H30B H -0.0215 0.7780 0.1445 0.089 Uiso 1 1 calc R
C27 C -0.1237(6) 0.6630(2) 0.0048(3) 0.0905(18) Uani 1 1 d .
H27A H -0.2086 0.6686 0.0207 0.136 Uiso 1 1 calc R
H27B H -0.1473 0.6524 -0.0497 0.136 Uiso 1 1 calc R
H27C H -0.0700 0.6996 0.0130 0.136 Uiso 1 1 calc R
C9 C 0.3705(6) 0.9035(2) 0.2098(4) 0.0799(16) Uani 1 1 d .
H9 H 0.3641 0.9452 0.2131 0.096 Uiso 1 1 calc R
C28 C -0.1212(5) 0.5295(2) 0.0400(3) 0.0827(17) Uani 1 1 d .
H28A H -0.0652 0.4962 0.0655 0.124 Uiso 1 1 calc R
H28B H -0.1469 0.5233 -0.0157 0.124 Uiso 1 1 calc R
H28C H -0.2048 0.5325 0.0578 0.124 Uiso 1 1 calc R
C31 C -0.0664(8) 0.8285(3) 0.2293(5) 0.124(3) Uani 1 1 d .
H31A H -0.0879 0.8588 0.1884 0.148 Uiso 1 1 calc R
H31B H -0.1501 0.8221 0.2472 0.148 Uiso 1 1 calc R
C32 C 0.0383(8) 0.8479(3) 0.2888(5) 0.114(2) Uani 1 1 d .
H32A H 0.0030 0.8562 0.3338 0.137 Uiso 1 1 calc R
H32B H 0.0772 0.8849 0.2741 0.137 Uiso 1 1 calc R
C26 C 0.0293(4) 0.61846(16) 0.1691(2) 0.0411(9) Uani 1 1 d .
H26A H 0.0206 0.5805 0.1945 0.049 Uiso 1 1 calc R
H26B H -0.0470 0.6436 0.1760 0.049 Uiso 1 1 calc R
C24 C 0.1565(6) 0.6208(2) 0.5318(3) 0.0862(17) Uani 1 1 d .
H24A H 0.2238 0.5886 0.5450 0.129 Uiso 1 1 calc R
H24B H 0.0748 0.6109 0.5490 0.129 Uiso 1 1 calc R
H24C H 0.1979 0.6573 0.5570 0.129 Uiso 1 1 calc R

loop_
_atom_site_aniso_label
_atom_site_aniso_U_11
_atom_site_aniso_U_22
_atom_site_aniso_U_33
_atom_site_aniso_U_23
_atom_site_aniso_U_13
_atom_site_aniso_U_12
Y 0.03194(16) 0.03250(16) 0.03197(16) 0.0004(2) 0.01065(12) 0.00280(19)
C21 0.039(2) 0.064(3) 0.059(3) -0.005(2) -0.001(2) 0.003(2)
Si1 0.0388(6) 0.0593(7) 0.0357(6) -0.0077(5) 0.0060(5) 0.0028(5)
Si2 0.0618(8) 0.0495(7) 0.0416(7) 0.0069(5) 0.0262(6) 0.0140(6)
O1 0.0429(16) 0.0380(14) 0.0439(16) -0.0022(13) 0.0059(13) 0.0081(12)
N2 0.0347(17) 0.0335(17) 0.0410(18) 0.0010(14) 0.0110(14) 0.0079(13)
C3 0.062(3) 0.050(3) 0.058(3) 0.008(2) 0.039(2) 0.011(2)
C23 0.056(3) 0.069(3) 0.089(4) 0.016(3) 0.039(3) 0.014(2)
C4 0.047(2) 0.047(2) 0.048(2) 0.0033(19) 0.022(2) 0.0111(18)
C18 0.043(2) 0.047(2) 0.067(3) 0.015(2) 0.024(2) 0.0086(19)
C19 0.037(2) 0.035(2) 0.052(3) 0.0003(19) 0.0118(19) 0.0099(18)
C14 0.032(2) 0.039(2) 0.038(2) -0.0005(17) 0.0133(17) 0.0129(16)
N1 0.0422(18) 0.0387(18) 0.050(2) 0.0050(15) 0.0212(16) 0.0009(14)
C7 0.038(3) 0.045(3) 0.077(4) 0.005(3) 0.015(2) -0.006(2)
C11 0.071(3) 0.047(3) 0.069(4) 0.012(3) 0.027(3) -0.001(2)
C22 0.047(2) 0.048(2) 0.033(2) 0.0057(18) 0.0092(17) 0.0190(18)
C16 0.047(3) 0.065(3) 0.046(3) 0.007(2) 0.008(2) 0.022(2)
C8 0.049(3) 0.050(3) 0.097(4) -0.003(3) 0.020(3) -0.012(2)
C33 0.053(3) 0.038(2) 0.065(3) -0.008(2) 0.023(2) 0.0040(19)
C6 0.045(3) 0.043(2) 0.059(3) 0.008(2) 0.025(2) 0.000(2)
C20 0.074(3) 0.036(2) 0.070(3) 0.001(2) 0.010(3) 0.001(2)
C1 0.078(4) 0.072(3) 0.092(4) 0.025(3) 0.058(3) 0.001(3)
C10 0.086(4) 0.052(3) 0.090(4) 0.024(3) 0.028(3) 0.004(3)
C5 0.073(3) 0.065(3) 0.077(3) 0.009(3) 0.045(3) 0.027(2)
C2 0.054(3) 0.060(3) 0.054(3) 0.012(2) 0.024(2) 0.004(2)
C15 0.035(2) 0.049(2) 0.050(3) 0.005(2) 0.0110(19) 0.0144(18)
C12 0.049(3) 0.064(3) 0.084(4) -0.009(3) 0.010(3) -0.002(2)
C17 0.058(3) 0.061(3) 0.066(3) 0.023(2) 0.033(3) 0.022(2)
C29 0.057(3) 0.075(3) 0.048(3) -0.005(2) 0.020(2) 0.002(2)
C13 0.090(4) 0.066(3) 0.058(3) 0.020(3) 0.007(3) 0.005(3)
C25 0.089(4) 0.064(3) 0.071(3) 0.012(2) 0.049(3) 0.001(3)
C30 0.071(4) 0.069(3) 0.070(4) 0.001(3) -0.004(3) 0.035(3)
C27 0.082(4) 0.126(5) 0.052(3) 0.006(3) -0.001(3) 0.040(3)
C9 0.083(4) 0.041(3) 0.120(5) 0.012(3) 0.036(4) -0.007(3)
C28 0.061(3) 0.112(4) 0.075(4) -0.042(3) 0.016(3) -0.033(3)
C31 0.100(6) 0.103(5) 0.131(7) -0.032(5) -0.032(5) 0.063(4)
C32 0.118(6) 0.076(4) 0.135(7) -0.032(4) 0.011(5) 0.051(4)
C26 0.043(2) 0.037(2) 0.043(2) -0.0029(17) 0.0115(18) 0.0014(17)
C24 0.131(5) 0.090(4) 0.048(3) 0.011(3) 0.042(3) 0.024(3)

loop_
_atom_type_symbol
_atom_type_description
_atom_type_scat_dispersion_real
_atom_type_scat_dispersion_imag
_atom_type_scat_source
C C 0.0033 0.0016 'International Tables Vol C Tables 4.2.6.8 and 6.1.1.4'
H H 0.0000 0.0000 'International Tables Vol C Tables 4.2.6.8 and 6.1.1.4'
N N 0.0061 0.0033 'International Tables Vol C Tables 4.2.6.8 and 6.1.1.4'
O O 0.0106 0.0060 'International Tables Vol C Tables 4.2.6.8 and 6.1.1.4'
Si Si 0.0817 0.0704 'International Tables Vol C Tables 4.2.6.8 and 6.1.1.4'
Y Y -2.7962 3.5667 'International Tables Vol C Tables 4.2.6.8 and 6.1.1.4'

loop_
_geom_angle_atom_site_label_1
_geom_angle_atom_site_label_2
_geom_angle_atom_site_label_3
_geom_angle
N1 Y C26 122.72(12)
N1 Y N2 77.52(10)
C26 Y N2 101.73(11)
N1 Y C22 124.55(13)
C26 Y C22 112.59(13)
N2 Y C22 95.85(11)
N1 Y O1 91.13(9)
C26 Y O1 88.33(11)
N2 Y O1 167.70(9)
C22 Y O1 86.63(10)
C26 Si1 C27 111.3(2)
C26 Si1 C28 112.4(2)
C27 Si1 C28 107.6(3)
C26 Si1 C29 111.46(19)
C27 Si1 C29 106.5(2)
C28 Si1 C29 107.3(2)
C22 Si2 C25 111.54(18)
C22 Si2 C23 111.12(18)
C25 Si2 C23 107.6(2)
C22 Si2 C24 112.1(2)
C25 Si2 C24 107.5(2)
C23 Si2 C24 106.7(2)
C30 O1 C33 109.2(3)
C30 O1 Y 129.6(3)
C33 O1 Y 120.9(2)
C4 N2 C14 117.7(3)
C4 N2 Y 128.3(2)
C14 N2 Y 113.98(19)
C4 C3 C2 129.6(4)
N2 C4 C3 123.9(3)
N2 C4 C5 119.5(3)
C3 C4 C5 116.5(3)
C17 C18 C19 121.2(4)
C14 C19 C18 118.4(4)
C14 C19 C20 122.1(4)
C18 C19 C20 119.5(4)
C19 C14 C15 120.0(3)
C19 C14 N2 121.3(3)
C15 C14 N2 118.7(3)
C2 N1 C6 116.4(3)
C2 N1 Y 129.1(3)
C6 N1 Y 114.2(2)
C8 C7 C6 118.1(4)
C8 C7 C12 120.1(5)
C6 C7 C12 121.8(4)
C6 C11 C10 118.1(5)
C6 C11 C13 121.7(4)
C10 C11 C13 120.2(5)
Si2 C22 Y 122.50(19)
C15 C16 C17 119.7(4)
C9 C8 C7 121.2(5)
O1 C33 C32 104.1(4)
C11 C6 C7 121.7(4)
C11 C6 N1 120.5(4)
C7 C6 N1 117.6(4)
C9 C10 C11 121.2(5)
N1 C2 C3 124.0(3)
N1 C2 C1 120.1(4)
C3 C2 C1 115.9(4)
C16 C15 C14 119.8(4)
C16 C15 C21 120.1(4)
C14 C15 C21 120.1(4)
C18 C17 C16 120.6(4)
O1 C30 C31 106.5(4)
C8 C9 C10 119.6(5)
C32 C31 C30 110.7(5)
C31 C32 C33 109.0(5)
Si1 C26 Y 129.07(18)

loop_
_geom_bond_atom_site_label_1
_geom_bond_atom_site_label_2
_geom_bond_distance
Y N1 2.356(3)
Y C26 2.378(4)
Y N2 2.383(3)
Y C22 2.390(3)
Y O1 2.402(2)
C21 C15 1.520(5)
Si1 C26 1.837(4)
Si1 C27 1.872(5)
Si1 C28 1.873(5)
Si1 C29 1.876(4)
Si2 C22 1.844(4)
Si2 C25 1.873(5)
Si2 C23 1.879(4)
Si2 C24 1.891(5)
O1 C30 1.431(5)
O1 C33 1.456(5)
N2 C4 1.333(4)
N2 C14 1.441(4)
C3 C4 1.399(5)
C3 C2 1.395(6)
C4 C5 1.514(5)
C18 C17 1.359(6)
C18 C19 1.400(5)
C19 C14 1.389(5)
C19 C20 1.499(6)
C14 C15 1.407(5)
N1 C2 1.328(5)
N1 C6 1.462(5)
C7 C8 1.387(6)
C7 C6 1.399(6)
C7 C12 1.503(7)
C11 C6 1.379(6)
C11 C10 1.395(7)
C11 C13 1.491(7)
C16 C15 1.382(6)
C16 C17 1.382(6)
C8 C9 1.374(8)
C33 C32 1.517(7)
C1 C2 1.515(5)
C10 C9 1.375(8)
C30 C31 1.461(7)
C31 C32 1.333(9)
